data_1563381
loop_
_publ_author_name
'Quiroga-Gonz\'alez, E.'
'Kienle, L.'
'N\"ather, C.'
'Chakravadhanula, V.S.K.'
'L\"uhmann, H.'
'Bensch, W.'

_publ_section_title
;
 Zero- and one-dimensional thioindates synthesized under solvothermal
 conditions yielding \a-In2S3, \b-In2S3 or MgIn2S4 as thermal
 decomposition products
;
_journal_issue 12
_journal_name_full 'Journal of Solid State Chemistry'
_journal_page_first 2805
_journal_page_last 2812
_journal_paper_doi 10.1016/j.jssc.2010.09.024
_journal_volume 183
_journal_year 2010
_chemical_formula_sum 'C6 H24 In2 Mg N6 S4'
_chemical_formula_weight 562.51
_space_group_IT_number 63
_space_group_name_Hall '-C 2c 2'
_space_group_name_H-M_alt 'C m c m'
_symmetry_cell_setting orthorhombic
_symmetry_space_group_name_H-M 'C m c m'
_atom_sites_solution_hydrogens geom
_atom_sites_solution_primary direct
_atom_sites_solution_secondary difmap
_audit_creation_method SHELXL-97
_cell_angle_alpha 90.00
_cell_angle_beta 90.00
_cell_angle_gamma 90.00
_cell_formula_units_Z 4
_cell_length_a 9.7196(7)
_cell_length_b 15.1887(10)
_cell_length_c 13.1473(7)
_cell_measurement_temperature 293(2)
_cell_volume 1940.9(2)
_computing_structure_refinement 'SHELXL-97 (Sheldrick, 1997)'
_computing_structure_solution 'SHELXS-97 (Sheldrick, 1990)'
_diffrn_ambient_temperature 293(2)
_diffrn_measured_fraction_theta_full 0.960
_diffrn_measured_fraction_theta_max 0.960
_diffrn_radiation_monochromator graphite
_diffrn_radiation_source 'fine-focus sealed tube'
_diffrn_radiation_type MoK\a
_diffrn_radiation_wavelength 0.71073
_diffrn_reflns_av_R_equivalents 0.0365
_diffrn_reflns_av_sigmaI/netI 0.0151
_diffrn_reflns_limit_h_max 12
_diffrn_reflns_limit_h_min -12
_diffrn_reflns_limit_k_max 20
_diffrn_reflns_limit_k_min -20
_diffrn_reflns_limit_l_max 16
_diffrn_reflns_limit_l_min -16
_diffrn_reflns_number 13834
_diffrn_reflns_theta_full 28.02
_diffrn_reflns_theta_max 28.02
_diffrn_reflns_theta_min 2.93
_exptl_absorpt_coefficient_mu 2.833
_exptl_absorpt_correction_type none
_exptl_crystal_density_diffrn 1.925
_exptl_crystal_density_method 'not measured'
_exptl_crystal_F_000 1056
_exptl_crystal_size_max 0.1
_exptl_crystal_size_mid 0.08
_exptl_crystal_size_min 0.08
_refine_diff_density_max 0.843
_refine_diff_density_min -0.731
_refine_diff_density_rms 0.119
_refine_ls_extinction_coef 0.0015(3)
_refine_ls_extinction_expression Fc^*^=kFc[1+0.001xFc^2^\l^3^/sin(2\q)]^-1/4^
_refine_ls_extinction_method SHELXL
_refine_ls_goodness_of_fit_ref 1.129
_refine_ls_hydrogen_treatment mixed
_refine_ls_matrix_type full
_refine_ls_number_parameters 73
_refine_ls_number_reflns 1239
_refine_ls_number_restraints 0
_refine_ls_restrained_S_all 1.129
_refine_ls_R_factor_all 0.0335
_refine_ls_R_factor_gt 0.0285
_refine_ls_shift/su_max 0.000
_refine_ls_shift/su_mean 0.000
_refine_ls_structure_factor_coef Fsqd
_refine_ls_weighting_details 'calc w=1/[\s^2^(Fo^2^)+(0.0525P)^2^+1.0696P] where P=(Fo^2^+2Fc^2^)/3'
_refine_ls_weighting_scheme calc
_refine_ls_wR_factor_gt 0.0785
_refine_ls_wR_factor_ref 0.0806
_reflns_number_gt 1082
_reflns_number_total 1239
_reflns_threshold_expression >2sigma(I)
_cod_data_source_file JSSC-2010-183-2805.CIF
_cod_data_source_block eqd124a
_cod_original_sg_symbol_H-M Cmcm
_cod_database_code 1563381

loop_
_symmetry_equiv_pos_as_xyz
'x, y, z'
'-x, -y, z+1/2'
'-x, y, -z+1/2'
'x, -y, -z'
'x+1/2, y+1/2, z'
'-x+1/2, -y+1/2, z+1/2'
'-x+1/2, y+1/2, -z+1/2'
'x+1/2, -y+1/2, -z'
'-x, -y, -z'
'x, y, -z-1/2'
'x, -y, z-1/2'
'-x, y, z'
'-x+1/2, -y+1/2, -z'
'x+1/2, y+1/2, -z-1/2'
'x+1/2, -y+1/2, z-1/2'
'-x+1/2, y+1/2, z'

loop_
_atom_site_label
_atom_site_type_symbol
_atom_site_fract_x
_atom_site_fract_y
_atom_site_fract_z
_atom_site_U_iso_or_equiv
_atom_site_adp_type
_atom_site_occupancy
_atom_site_symmetry_multiplicity
_atom_site_calc_flag
_atom_site_refinement_flags
_atom_site_disorder_assembly
_atom_site_disorder_group
In1 In 0.5000 1.01094(2) 0.37649(2) 0.02586(15) Uani 1 2 d S . .
S1 S 0.5000 0.89269(11) 0.2500 0.0393(4) Uani 1 4 d S . .
S2 S 0.5000 1.13183(10) 0.2500 0.0287(3) Uani 1 4 d S . .
S3 S 0.69134(12) 1.0000 0.5000 0.0381(3) Uani 1 2 d S . .
Mg1 Mg 0.5000 0.60178(14) 0.2500 0.0291(5) Uani 1 4 d S . .
N1 N 0.6427(4) 0.4887(3) 0.2500 0.0410(10) Uani 1 2 d S . .
H1A H 0.6811 0.4830 0.1881 0.049 Uiso 0.50 1 calc PR . .
H1B H 0.7104 0.4982 0.2954 0.049 Uiso 0.50 1 calc PR . .
C1 C 0.5682(8) 0.4067(5) 0.2766(6) 0.048(3) Uani 0.50 1 d P . .
H1AA H 0.5546 0.4036 0.3496 0.058 Uiso 0.50 1 calc PR . .
H1BA H 0.6216 0.3559 0.2556 0.058 Uiso 0.50 1 calc PR . .
N2 N 0.5000 0.6149(3) 0.4185(4) 0.0462(11) Uani 1 2 d S . .
H2A H 0.4407 0.5762 0.4462 0.055 Uiso 0.50 1 calc PR . .
H2B H 0.5846 0.6038 0.4433 0.055 Uiso 0.50 1 calc PR . .
C2 C 0.4586(8) 0.7051(5) 0.4437(6) 0.048(2) Uani 0.50 1 d P . .
H2C H 0.5268 0.7470 0.4200 0.058 Uiso 0.50 1 calc PR . .
H2D H 0.4478 0.7119 0.5166 0.058 Uiso 0.50 1 calc PR . .
C3 C 0.3234(9) 0.7189(5) 0.3900(7) 0.0463(18) Uani 0.50 1 d P . .
H3A H 0.2545 0.6799 0.4186 0.056 Uiso 0.50 1 calc PR . .
H3B H 0.2928 0.7791 0.4000 0.056 Uiso 0.50 1 calc PR . .
N3 N 0.3389(5) 0.7009(4) 0.2794(4) 0.0379(18) Uani 0.50 1 d P . .
H3C H 0.3605 0.7513 0.2470 0.045 Uiso 0.50 1 calc SR . .
H3D H 0.2582 0.6815 0.2543 0.045 Uiso 0.50 1 calc PR . .

loop_
_atom_site_aniso_label
_atom_site_aniso_U_11
_atom_site_aniso_U_22
_atom_site_aniso_U_33
_atom_site_aniso_U_23
_atom_site_aniso_U_13
_atom_site_aniso_U_12
In1 0.02063(19) 0.0402(2) 0.0168(2) 0.00205(11) 0.000 0.000
S1 0.0543(10) 0.0288(8) 0.0349(11) 0.000 0.000 0.000
S2 0.0291(7) 0.0294(7) 0.0277(9) 0.000 0.000 0.000
S3 0.0172(5) 0.0737(9) 0.0234(7) 0.0085(5) 0.000 0.000
Mg1 0.0222(9) 0.0336(11) 0.0315(13) 0.000 0.000 0.000
N1 0.0258(19) 0.048(2) 0.049(3) 0.000 0.000 0.0054(16)
C1 0.050(4) 0.045(3) 0.049(8) 0.008(3) -0.006(3) 0.009(3)
N2 0.048(3) 0.049(3) 0.041(3) 0.002(2) 0.000 0.000
C2 0.059(6) 0.050(4) 0.035(4) -0.006(3) 0.000(3) 0.001(3)
C3 0.047(4) 0.041(4) 0.052(5) 0.001(3) 0.015(3) 0.007(3)
N3 0.029(2) 0.035(2) 0.050(6) 0.006(2) -0.001(2) -0.0006(19)

loop_
_atom_type_symbol
_atom_type_description
_atom_type_scat_dispersion_real
_atom_type_scat_dispersion_imag
_atom_type_scat_source
C C 0.0033 0.0016 'International Tables Vol C Tables 4.2.6.8 and 6.1.1.4'
H H 0.0000 0.0000 'International Tables Vol C Tables 4.2.6.8 and 6.1.1.4'
N N 0.0061 0.0033 'International Tables Vol C Tables 4.2.6.8 and 6.1.1.4'
Mg Mg 0.0486 0.0363 'International Tables Vol C Tables 4.2.6.8 and 6.1.1.4'
S S 0.1246 0.1234 'International Tables Vol C Tables 4.2.6.8 and 6.1.1.4'
In In -0.7276 1.3100 'International Tables Vol C Tables 4.2.6.8 and 6.1.1.4'

loop_
_geom_angle_atom_site_label_1
_geom_angle_atom_site_label_2
_geom_angle_atom_site_label_3
_geom_angle
_geom_angle_site_symmetry_1
_geom_angle_site_symmetry_3
S1 In1 S3 113.364(19) . .
S1 In1 S3 113.364(19) . 9_676
S3 In1 S3 97.45(4) . 9_676
S1 In1 S2 95.04(4) . .
S3 In1 S2 119.360(18) . .
S3 In1 S2 119.360(18) 9_676 .
S1 In1 In1 126.95(3) . 9_676
S3 In1 In1 48.726(18) . 9_676
S3 In1 In1 48.726(18) 9_676 9_676
S2 In1 In1 138.01(3) . 9_676
S1 In1 In1 47.20(3) . 10_556
S3 In1 In1 131.014(18) . 10_556
S3 In1 In1 131.014(18) 9_676 10_556
S2 In1 In1 47.83(2) . 10_556
In1 In1 In1 174.157(11) 9_676 10_556
In1 S1 In1 85.59(5) . 10_556
In1 S2 In1 84.33(5) 10_556 .
In1 S3 In1 82.55(4) . 9_676
N3 Mg1 N3 20.2(3) 12_655 3_655
N3 Mg1 N3 93.9(3) 12_655 10_556
N3 Mg1 N3 90.4(3) 3_655 10_556
N3 Mg1 N3 90.4(3) 12_655 .
N3 Mg1 N3 93.9(3) 3_655 .
N3 Mg1 N3 20.2(3) 10_556 .
N3 Mg1 N1 167.64(17) 12_655 3_655
N3 Mg1 N1 167.64(17) 3_655 3_655
N3 Mg1 N1 94.88(18) 10_556 3_655
N3 Mg1 N1 94.88(18) . 3_655
N3 Mg1 N1 94.88(18) 12_655 .
N3 Mg1 N1 94.88(18) 3_655 .
N3 Mg1 N1 167.64(17) 10_556 .
N3 Mg1 N1 167.64(17) . .
N1 Mg1 N1 77.8(2) 3_655 .
N3 Mg1 N2 96.50(18) 12_655 10_556
N3 Mg1 N2 76.39(17) 3_655 10_556
N3 Mg1 N2 76.39(17) 10_556 10_556
N3 Mg1 N2 96.50(18) . 10_556
N1 Mg1 N2 93.99(10) 3_655 10_556
N1 Mg1 N2 93.99(10) . 10_556
N3 Mg1 N2 76.39(17) 12_655 .
N3 Mg1 N2 96.50(18) 3_655 .
N3 Mg1 N2 96.50(18) 10_556 .
N3 Mg1 N2 76.39(17) . .
N1 Mg1 N2 93.99(10) 3_655 .
N1 Mg1 N2 93.99(10) . .
N2 Mg1 N2 169.7(3) 10_556 .
C1 N1 Mg1 110.3(4) . .
N1 C1 C1 108.8(5) . 3_655
C2 N2 Mg1 108.0(4) . .
N2 C2 C3 105.3(6) . .
N3 C3 C2 110.1(6) . .
C3 N3 Mg1 111.6(4) . .

loop_
_geom_bond_atom_site_label_1
_geom_bond_atom_site_label_2
_geom_bond_distance
_geom_bond_site_symmetry_2
In1 S1 2.4477(12) .
In1 S3 2.4745(9) .
In1 S3 2.4745(9) 9_676
In1 S2 2.4773(11) .
In1 In1 3.2647(6) 9_676
In1 In1 3.3259(6) 10_556
S1 In1 2.4477(12) 10_556
S2 In1 2.4773(11) 10_556
S3 In1 2.4745(9) 9_676
Mg1 N3 2.207(5) 12_655
Mg1 N3 2.207(5) 3_655
Mg1 N3 2.207(5) 10_556
Mg1 N3 2.207(5) .
Mg1 N1 2.208(4) 3_655
Mg1 N1 2.208(4) .
Mg1 N2 2.225(5) 10_556
Mg1 N2 2.225(5) .
N1 C1 1.482(8) .
C1 C1 1.499(14) 3_655
N2 C2 1.465(9) .
C2 C3 1.507(12) .
C3 N3 1.488(10) .
